data_1534778
loop_
_publ_author_name
'Bailey, M.S.'
'McGuire, M.A.'
'DiSalvo, F.J.'

_publ_section_title
;
 Sr10 (Mo2 N6)(Mo N4)2 and beta-Sr3 Mo N4
;
_journal_name_full 'Zeitschrift fuer Anorganische und Allgemeine Chemie'
_journal_page_first 2177
_journal_page_last 2185
_journal_volume 630
_journal_year 2004
_chemical_formula_sum 'Mo4 N14 Sr10'
_chemical_name_systematic 'Sr10 (Mo2 N6) (Mo N4)2'
_space_group_IT_number 2
_symmetry_space_group_name_Hall '-P 1'
_symmetry_space_group_name_H-M 'P -1'
_cell_angle_alpha 64.939
_cell_angle_beta 82.961
_cell_angle_gamma 89.692
_cell_formula_units_Z 1
_cell_length_a 6.4214
_cell_length_b 9.19
_cell_length_c 9.263
_cell_volume 490.782
_citation_journal_id_ASTM ZAACAB
_cod_data_source_file Bailey_ZAACAB_2004_1530.cif
_cod_data_source_block Mo4N14Sr10
_cod_original_cell_volume 490.7818
_cod_database_code 1534778

loop_
_symmetry_equiv_pos_as_xyz
x,y,z
-x,-y,-z

loop_
_atom_site_label
_atom_site_type_symbol
_atom_site_fract_x
_atom_site_fract_y
_atom_site_fract_z
_atom_site_occupancy
_atom_site_U_iso_or_equiv
N6 N-3 0.1504 0.6985 0.4414 1 0.0
Mo2 Mo+5 0.57956 0.35721 0.52468 1 0.0
Sr4 Sr+2 0.70697 0.41587 0.1481 1 0.0
Sr5 Sr+2 0.73462 0.00963 0.56602 1 0.0
Mo1 Mo+5 0.11792 0.21498 0.08849 1 0.0
N1 N-2 0.0331 0.6536 0.0763 1 0.0
Sr2 Sr+2 0.1511 0.41111 0.32775 1 0.0
N5 N-3 0.4136 0.1924 0.5304 1 0.0
N3 N-2 0.2297 0.0492 0.0445 1 0.0
N7 N-3 0.5418 0.5561 0.3216 1 0.0
N2 N-2 0.3498 0.3279 0.102 1 0.0
Sr1 Sr+2 0.10859 0.15752 0.76244 1 0.0
N4 N-2 0.945 0.1377 0.2852 1 0.0
Sr3 Sr+2 0.40323 0.79065 0.07628 1 0.0
